data_8103349
loop_
_publ_author_name
'Daocheng Xia'
'Lifeng Liu'
'Xiuying Ma'
'Jingxia Ma'
'Jihuan Yao'

_publ_section_title
;
 Crystal structure of
 dichloro(4'-(4-t-butylphenyl)-2,2':6',2''-terpyridyl)copper(II),
 CuCl2(C25H23N3)
;
_journal_issue 2
_journal_name_full 'Zeitschrift f\"ur Kristallographie - New Crystal Structures'
_journal_page_first 133
_journal_volume 227
_journal_year 2012
_chemical_formula_moiety 'C25 H23 Cl2 Cu N3'
_chemical_formula_sum 'C25 H23 Cl2 Cu N3 O0'
_chemical_formula_weight 499.90
_chemical_melting_point ?
_chemical_name_systematic
;
(4'-(4-t-butylphenyl)-2,2':6',2''-terpyridyl)copper(II) dichloride
;
_space_group_IT_number 14
_symmetry_cell_setting monoclinic
_symmetry_space_group_name_Hall '-P 2ybc'
_symmetry_space_group_name_H-M 'P 1 21/c 1'
_atom_sites_solution_hydrogens geom
_atom_sites_solution_primary direct
_atom_sites_solution_secondary difmap
_audit_creation_method SHELXL-97
_cell_angle_alpha 90.00
_cell_angle_beta 94.129(3)
_cell_angle_gamma 90.00
_cell_formula_units_Z 4
_cell_length_a 7.8744(3)
_cell_length_b 10.9456(5)
_cell_length_c 25.9386(10)
_cell_measurement_reflns_used 2949
_cell_measurement_temperature 293(2)
_cell_measurement_theta_max 29.1500
_cell_measurement_theta_min 2.9297
_cell_volume 2229.85(16)
_computing_cell_refinement CrysAlis
_computing_data_collection CrysAlis
_computing_data_reduction CrysAlis
_computing_structure_refinement 'SHELXL-97 (Sheldrick, 2008)'
_computing_structure_solution SHELXL-97[2]
_diffrn_ambient_temperature 293(2)
_diffrn_detector_area_resol_mean 10.0
_diffrn_measured_fraction_theta_full 0.997
_diffrn_measured_fraction_theta_max 0.855
_diffrn_measurement_device_type 'Oxford Diffraction Gemini R Ultra'
_diffrn_measurement_method '\w scan'
_diffrn_radiation_monochromator graphite
_diffrn_radiation_source 'fine-focus sealed tube'
_diffrn_radiation_type MoK\a
_diffrn_radiation_wavelength 0.71073
_diffrn_reflns_av_R_equivalents 0.0313
_diffrn_reflns_av_sigmaI/netI 0.0577
_diffrn_reflns_limit_h_max 10
_diffrn_reflns_limit_h_min -8
_diffrn_reflns_limit_k_max 14
_diffrn_reflns_limit_k_min -10
_diffrn_reflns_limit_l_max 32
_diffrn_reflns_limit_l_min -24
_diffrn_reflns_number 10302
_diffrn_reflns_theta_full 25.00
_diffrn_reflns_theta_max 29.21
_diffrn_reflns_theta_min 2.94
_exptl_absorpt_coefficient_mu 1.237
_exptl_absorpt_correction_T_max 1.00000
_exptl_absorpt_correction_T_min 0.99271
_exptl_absorpt_correction_type multi-scan
_exptl_crystal_colour green
_exptl_crystal_density_diffrn 1.489
_exptl_crystal_density_method 'not measured'
_exptl_crystal_description block
_exptl_crystal_F_000 1028
_exptl_crystal_size_max 0.26
_exptl_crystal_size_mid 0.24
_exptl_crystal_size_min 0.21
_refine_diff_density_max 0.352
_refine_diff_density_min -0.387
_refine_diff_density_rms 0.071
_refine_ls_extinction_method none
_refine_ls_goodness_of_fit_ref 1.117
_refine_ls_hydrogen_treatment constr
_refine_ls_matrix_type full
_refine_ls_number_parameters 280
_refine_ls_number_reflns 5170
_refine_ls_number_restraints 0
_refine_ls_restrained_S_all 1.117
_refine_ls_R_factor_all 0.0861
_refine_ls_R_factor_gt 0.0533
_refine_ls_shift/su_max 0.000
_refine_ls_shift/su_mean 0.000
_refine_ls_structure_factor_coef Fsqd
_refine_ls_weighting_details 'calc w=1/[\s^2^(Fo^2^)+(0.0280P)^2^+2.8873P] where P=(Fo^2^+2Fc^2^)/3'
_refine_ls_weighting_scheme calc
_refine_ls_wR_factor_gt 0.1081
_refine_ls_wR_factor_ref 0.1198
_reflns_number_gt 3640
_reflns_number_total 5170
_reflns_threshold_expression >2\s(I)
_cod_data_source_file 1267-3696.cff
_cod_data_source_block p21c
_cod_depositor_comments
;
The following automatic conversions were performed:

'_chemical_melting_point' value 'not measured' was changed to '?' -
the value is undefined or not given.

Automatic conversion script
Id: cif_fix_values 1891 2012-01-12 08:04:46Z andrius 
;
_cod_original_sg_symbol_H-M p21/c
_cod_database_code 8103349

loop_
_symmetry_equiv_pos_as_xyz
'x, y, z'
'-x, y+1/2, -z+1/2'
'-x, -y, -z'
'x, -y-1/2, z-1/2'

loop_
_atom_site_label
_atom_site_type_symbol
_atom_site_fract_x
_atom_site_fract_y
_atom_site_fract_z
_atom_site_U_iso_or_equiv
_atom_site_adp_type
_atom_site_occupancy
_atom_site_symmetry_multiplicity
_atom_site_calc_flag
_atom_site_refinement_flags
Cu1 Cu 0.39044(5) 0.14012(4) 0.454116(18) 0.03566(15) Uani 1 1 d .
Cl2 Cl 0.25074(12) 0.31119(9) 0.40167(4) 0.0412(2) Uani 1 1 d .
Cl1 Cl 0.24334(13) 0.12464(11) 0.52406(4) 0.0535(3) Uani 1 1 d .
N1 N 0.5846(4) 0.2443(3) 0.48540(12) 0.0373(7) Uani 1 1 d .
C4 C 0.8712(5) 0.3069(4) 0.47730(15) 0.0389(9) Uani 1 1 d .
H4 H 0.9712 0.3013 0.4604 0.047 Uiso 1 1 calc R
N3 N 0.2812(3) -0.0001(3) 0.41130(12) 0.0343(7) Uani 1 1 d .
C19 C 1.1617(4) 0.0517(3) 0.21565(14) 0.0339(8) Uani 1 1 d .
C8 C 0.7995(4) 0.0810(3) 0.33316(14) 0.0314(8) Uani 1 1 d .
C6 C 0.7148(4) 0.1650(3) 0.41299(14) 0.0311(8) Uani 1 1 d .
C22 C 1.2955(5) 0.0322(4) 0.17604(15) 0.0417(10) Uani 1 1 d .
C2 C 0.7144(6) 0.3875(4) 0.54461(17) 0.0539(12) Uani 1 1 d .
H2 H 0.7059 0.4394 0.5727 0.065 Uiso 1 1 calc R
N2 N 0.5656(3) 0.1069(3) 0.40663(11) 0.0314(7) Uani 1 1 d .
C16 C 0.9212(4) 0.0716(3) 0.29205(14) 0.0313(8) Uani 1 1 d .
C12 C 0.3044(5) -0.1212(3) 0.33587(16) 0.0395(9) Uani 1 1 d .
H12 H 0.3644 -0.1421 0.3076 0.047 Uiso 1 1 calc R
C10 C 0.5314(4) 0.0306(3) 0.36686(14) 0.0318(8) Uani 1 1 d .
C17 C 1.0704(5) 0.1404(4) 0.29425(15) 0.0393(9) Uani 1 1 d .
H17 H 1.0922 0.1949 0.3214 0.047 Uiso 1 1 calc R
C20 C 1.0118(5) -0.0145(4) 0.21290(17) 0.0523(12) Uani 1 1 d .
H20 H 0.9886 -0.0671 0.1851 0.063 Uiso 1 1 calc R
C11 C 0.3668(4) -0.0332(3) 0.37024(14) 0.0325(8) Uani 1 1 d .
C25 C 1.2103(6) 0.0275(5) 0.12141(17) 0.0632(13) Uani 1 1 d .
H25A H 1.1259 -0.0359 0.1193 0.095 Uiso 1 1 calc R
H25B H 1.2944 0.0110 0.0973 0.095 Uiso 1 1 calc R
H25C H 1.1569 0.1046 0.1132 0.095 Uiso 1 1 calc R
C18 C 1.1866(5) 0.1297(4) 0.25719(15) 0.0397(9) Uani 1 1 d .
H18 H 1.2852 0.1767 0.2603 0.048 Uiso 1 1 calc R
C9 C 0.6454(4) 0.0173(3) 0.32930(15) 0.0348(8) Uani 1 1 d .
H9 H 0.6196 -0.0343 0.3013 0.042 Uiso 1 1 calc R
C7 C 0.8355(4) 0.1534(3) 0.37680(14) 0.0327(8) Uani 1 1 d .
H7 H 0.9394 0.1936 0.3816 0.039 Uiso 1 1 calc R
C5 C 0.7279(4) 0.2422(3) 0.45999(13) 0.0310(8) Uani 1 1 d .
C14 C 0.0649(5) -0.1444(4) 0.38572(17) 0.0474(10) Uani 1 1 d .
H14 H -0.0386 -0.1808 0.3917 0.057 Uiso 1 1 calc R
C1 C 0.5785(5) 0.3170(4) 0.52674(16) 0.0500(11) Uani 1 1 d .
H1 H 0.4789 0.3198 0.5439 0.060 Uiso 1 1 calc R
C15 C 0.1337(4) -0.0555(4) 0.41870(16) 0.0408(10) Uani 1 1 d .
H15 H 0.0752 -0.0334 0.4472 0.049 Uiso 1 1 calc R
C3 C 0.8625(6) 0.3800(4) 0.52032(16) 0.0511(11) Uani 1 1 d .
H3 H 0.9575 0.4242 0.5328 0.061 Uiso 1 1 calc R
C13 C 0.1516(5) -0.1782(4) 0.34391(17) 0.0449(10) Uani 1 1 d .
H13 H 0.1084 -0.2384 0.3213 0.054 Uiso 1 1 calc R
C21 C 0.8960(5) -0.0051(4) 0.24991(17) 0.0502(12) Uani 1 1 d .
H21 H 0.7974 -0.0521 0.2465 0.060 Uiso 1 1 calc R
C24 C 1.3866(6) -0.0896(5) 0.18802(19) 0.0621(13) Uani 1 1 d .
H24A H 1.3045 -0.1546 0.1867 0.093 Uiso 1 1 calc R
H24B H 1.4440 -0.0861 0.2219 0.093 Uiso 1 1 calc R
H24C H 1.4681 -0.1042 0.1629 0.093 Uiso 1 1 calc R
C23 C 1.4290(6) 0.1328(5) 0.1785(2) 0.0749(17) Uani 1 1 d .
H23A H 1.4840 0.1365 0.2127 0.112 Uiso 1 1 calc R
H23B H 1.3751 0.2097 0.1701 0.112 Uiso 1 1 calc R
H23C H 1.5120 0.1158 0.1541 0.112 Uiso 1 1 calc R

loop_
_atom_site_aniso_label
_atom_site_aniso_U_11
_atom_site_aniso_U_22
_atom_site_aniso_U_33
_atom_site_aniso_U_23
_atom_site_aniso_U_13
_atom_site_aniso_U_12
Cu1 0.0304(2) 0.0432(3) 0.0347(3) -0.0024(2) 0.01081(18) -0.0007(2)
Cl2 0.0395(5) 0.0391(5) 0.0447(6) -0.0012(5) 0.0017(4) -0.0019(4)
Cl1 0.0493(6) 0.0716(8) 0.0423(6) 0.0045(6) 0.0210(4) -0.0022(5)
N1 0.0369(17) 0.046(2) 0.0291(17) -0.0030(15) 0.0065(13) 0.0007(15)
C4 0.038(2) 0.046(2) 0.033(2) -0.0008(19) 0.0050(16) -0.0062(18)
N3 0.0295(15) 0.0352(18) 0.0387(18) 0.0020(15) 0.0074(13) 0.0018(13)
C19 0.037(2) 0.033(2) 0.032(2) -0.0034(17) 0.0110(15) -0.0023(16)
C8 0.0283(18) 0.032(2) 0.034(2) 0.0008(17) 0.0044(14) 0.0015(15)
C6 0.0270(18) 0.035(2) 0.032(2) 0.0024(17) 0.0046(14) 0.0033(15)
C22 0.044(2) 0.050(3) 0.033(2) -0.0094(19) 0.0125(17) -0.0079(19)
C2 0.069(3) 0.057(3) 0.037(2) -0.016(2) 0.010(2) -0.008(2)
N2 0.0268(15) 0.0360(18) 0.0318(17) -0.0035(14) 0.0058(12) 0.0009(13)
C16 0.0291(18) 0.033(2) 0.033(2) -0.0035(17) 0.0069(14) -0.0005(15)
C12 0.036(2) 0.038(2) 0.045(2) -0.001(2) 0.0081(17) 0.0005(17)
C10 0.0280(18) 0.032(2) 0.036(2) -0.0020(17) 0.0043(14) 0.0026(15)
C17 0.043(2) 0.039(2) 0.038(2) -0.0135(19) 0.0102(16) -0.0036(18)
C20 0.051(2) 0.063(3) 0.045(3) -0.024(2) 0.0134(19) -0.016(2)
C11 0.0303(19) 0.032(2) 0.035(2) 0.0032(17) 0.0048(15) 0.0035(15)
C25 0.074(3) 0.079(4) 0.038(3) -0.003(3) 0.014(2) -0.006(3)
C18 0.038(2) 0.040(2) 0.042(2) -0.008(2) 0.0106(16) -0.0098(17)
C9 0.035(2) 0.037(2) 0.034(2) -0.0073(18) 0.0058(15) -0.0007(16)
C7 0.0267(18) 0.035(2) 0.037(2) -0.0039(18) 0.0072(14) -0.0008(15)
C5 0.0302(19) 0.039(2) 0.0244(18) 0.0024(17) 0.0034(14) 0.0032(16)
C14 0.036(2) 0.043(2) 0.065(3) 0.001(2) 0.0129(19) -0.0089(19)
C1 0.054(3) 0.057(3) 0.041(2) -0.014(2) 0.0171(19) -0.001(2)
C15 0.033(2) 0.043(2) 0.049(3) 0.007(2) 0.0133(17) -0.0028(17)
C3 0.060(3) 0.058(3) 0.034(2) 0.004(2) -0.0005(19) -0.021(2)
C13 0.044(2) 0.035(2) 0.056(3) -0.006(2) 0.0040(19) -0.0051(18)
C21 0.036(2) 0.064(3) 0.052(3) -0.021(2) 0.0123(18) -0.021(2)
C24 0.056(3) 0.076(4) 0.056(3) -0.013(3) 0.022(2) 0.004(3)
C23 0.077(3) 0.086(4) 0.067(3) -0.021(3) 0.044(3) -0.038(3)

loop_
_atom_type_symbol
_atom_type_description
_atom_type_scat_dispersion_real
_atom_type_scat_dispersion_imag
_atom_type_scat_source
C C 0.0033 0.0016 'International Tables Vol C Tables 4.2.6.8 and 6.1.1.4'
H H 0.0000 0.0000 'International Tables Vol C Tables 4.2.6.8 and 6.1.1.4'
N N 0.0061 0.0033 'International Tables Vol C Tables 4.2.6.8 and 6.1.1.4'
O O 0.0106 0.0060 'International Tables Vol C Tables 4.2.6.8 and 6.1.1.4'
Cu Cu 0.3201 1.2651 'International Tables Vol C Tables 4.2.6.8 and 6.1.1.4'
Cl Cl 0.1484 0.1585 'International Tables Vol C Tables 4.2.6.8 and 6.1.1.4'

loop_
_geom_angle_atom_site_label_1
_geom_angle_atom_site_label_2
_geom_angle_atom_site_label_3
_geom_angle
N2 Cu1 N1 79.06(12)
N2 Cu1 N3 78.82(12)
N1 Cu1 N3 155.95(12)
N2 Cu1 Cl1 159.02(10)
N1 Cu1 Cl1 97.93(9)
N3 Cu1 Cl1 99.32(9)
N2 Cu1 Cl2 95.67(9)
N1 Cu1 Cl2 94.90(10)
N3 Cu1 Cl2 96.56(9)
Cl1 Cu1 Cl2 105.29(4)
C1 N1 C5 118.8(3)
C1 N1 Cu1 125.8(3)
C5 N1 Cu1 115.3(2)
C3 C4 C5 118.3(4)
C3 C4 H4 120.9
C5 C4 H4 120.9
C15 N3 C11 118.7(3)
C15 N3 Cu1 126.7(3)
C11 N3 Cu1 114.5(2)
C18 C19 C20 116.0(3)
C18 C19 C22 122.8(3)
C20 C19 C22 121.1(3)
C7 C8 C9 117.8(3)
C7 C8 C16 121.2(3)
C9 C8 C16 121.0(3)
N2 C6 C7 120.8(3)
N2 C6 C5 112.4(3)
C7 C6 C5 126.7(3)
C23 C22 C25 108.6(4)
C23 C22 C24 108.0(4)
C25 C22 C24 109.1(4)
C23 C22 C19 112.1(3)
C25 C22 C19 110.4(3)
C24 C22 C19 108.5(3)
C3 C2 C1 118.7(4)
C3 C2 H2 120.7
C1 C2 H2 120.7
C6 N2 C10 121.2(3)
C6 N2 Cu1 119.3(2)
C10 N2 Cu1 119.4(2)
C21 C16 C17 115.7(3)
C21 C16 C8 123.1(3)
C17 C16 C8 121.2(3)
C11 C12 C13 119.4(4)
C11 C12 H12 120.3
C13 C12 H12 120.3
N2 C10 C9 120.3(3)
N2 C10 C11 112.1(3)
C9 C10 C11 127.5(3)
C18 C17 C16 121.7(4)
C18 C17 H17 119.1
C16 C17 H17 119.1
C21 C20 C19 122.1(4)
C21 C20 H20 118.9
C19 C20 H20 118.9
N3 C11 C12 121.5(3)
N3 C11 C10 114.2(3)
C12 C11 C10 124.3(3)
C22 C25 H25A 109.5
C22 C25 H25B 109.5
H25A C25 H25B 109.5
C22 C25 H25C 109.5
H25A C25 H25C 109.5
H25B C25 H25C 109.5
C19 C18 C17 122.2(3)
C19 C18 H18 118.9
C17 C18 H18 118.9
C10 C9 C8 120.2(3)
C10 C9 H9 119.9
C8 C9 H9 119.9
C6 C7 C8 119.5(3)
C6 C7 H7 120.3
C8 C7 H7 120.3
N1 C5 C4 121.8(3)
N1 C5 C6 113.7(3)
C4 C5 C6 124.6(3)
C13 C14 C15 118.9(4)
C13 C14 H14 120.5
C15 C14 H14 120.5
N1 C1 C2 122.2(4)
N1 C1 H1 118.9
C2 C1 H1 118.9
N3 C15 C14 122.5(4)
N3 C15 H15 118.7
C14 C15 H15 118.7
C2 C3 C4 120.1(4)
C2 C3 H3 119.9
C4 C3 H3 119.9
C14 C13 C12 119.0(4)
C14 C13 H13 120.5
C12 C13 H13 120.5
C20 C21 C16 122.2(4)
C20 C21 H21 118.9
C16 C21 H21 118.9
C22 C24 H24A 109.5
C22 C24 H24B 109.5
H24A C24 H24B 109.5
C22 C24 H24C 109.5
H24A C24 H24C 109.5
H24B C24 H24C 109.5
C22 C23 H23A 109.5
C22 C23 H23B 109.5
H23A C23 H23B 109.5
C22 C23 H23C 109.5
H23A C23 H23C 109.5
H23B C23 H23C 109.5

loop_
_geom_bond_atom_site_label_1
_geom_bond_atom_site_label_2
_geom_bond_distance
Cu1 N2 1.948(3)
Cu1 N1 2.029(3)
Cu1 N3 2.047(3)
Cu1 Cl1 2.2281(10)
Cu1 Cl2 2.5202(11)
N1 C1 1.339(5)
N1 C5 1.347(4)
C4 C3 1.379(6)
C4 C5 1.380(5)
C4 H4 0.9300
N3 C15 1.336(4)
N3 C11 1.350(4)
C19 C18 1.378(5)
C19 C20 1.382(5)
C19 C22 1.539(5)
C8 C7 1.394(5)
C8 C9 1.397(5)
C8 C16 1.487(5)
C6 N2 1.335(4)
C6 C7 1.389(5)
C6 C5 1.481(5)
C22 C23 1.521(6)
C22 C25 1.525(6)
C22 C24 1.534(6)
C2 C3 1.367(6)
C2 C1 1.373(6)
C2 H2 0.9300
N2 C10 1.340(4)
C16 C21 1.382(5)
C16 C17 1.393(5)
C12 C11 1.379(5)
C12 C13 1.384(5)
C12 H12 0.9300
C10 C9 1.379(5)
C10 C11 1.481(5)
C17 C18 1.379(5)
C17 H17 0.9300
C20 C21 1.374(5)
C20 H20 0.9300
C25 H25A 0.9600
C25 H25B 0.9600
C25 H25C 0.9600
C18 H18 0.9300
C9 H9 0.9300
C7 H7 0.9300
C14 C13 1.374(6)
C14 C15 1.380(6)
C14 H14 0.9300
C1 H1 0.9300
C15 H15 0.9300
C3 H3 0.9300
C13 H13 0.9300
C21 H21 0.9300
C24 H24A 0.9600
C24 H24B 0.9600
C24 H24C 0.9600
C23 H23A 0.9600
C23 H23B 0.9600
C23 H23C 0.9600

loop_
_geom_hbond_atom_site_label_D
_geom_hbond_atom_site_label_H
_geom_hbond_atom_site_label_A
_geom_hbond_distance_DH
_geom_hbond_distance_HA
_geom_hbond_distance_DA
_geom_hbond_angle_DHA
_geom_hbond_site_symmetry_A
C14 H14 Cl1 0.93 2.87 3.497(4) 125.6 3_556
C15 H15 Cl1 0.93 2.85 3.497(4) 127.8 3_556
C2 H2 Cl2 0.93 2.82 3.583(5) 139.5 3_666
C4 H4 Cl2 0.93 2.77 3.691(4) 172.1 1_655
C7 H7 Cl2 0.93 2.78 3.713(4) 177.0 1_655
C17 H17 Cl2 0.93 2.67 3.564(4) 161.2 1_655

loop_
_geom_torsion_atom_site_label_1
_geom_torsion_atom_site_label_2
_geom_torsion_atom_site_label_3
_geom_torsion_atom_site_label_4
_geom_torsion
N2 Cu1 N1 C1 177.8(4)
N3 Cu1 N1 C1 -158.7(3)
Cl1 Cu1 N1 C1 -23.2(4)
Cl2 Cu1 N1 C1 83.0(3)
N2 Cu1 N1 C5 1.0(3)
N3 Cu1 N1 C5 24.4(5)
Cl1 Cu1 N1 C5 159.9(3)
Cl2 Cu1 N1 C5 -93.9(3)
N2 Cu1 N3 C15 175.8(3)
N1 Cu1 N3 C15 152.3(3)
Cl1 Cu1 N3 C15 17.0(3)
Cl2 Cu1 N3 C15 -89.7(3)
N2 Cu1 N3 C11 -7.7(2)
N1 Cu1 N3 C11 -31.2(5)
Cl1 Cu1 N3 C11 -166.5(2)
Cl2 Cu1 N3 C11 86.8(2)
C18 C19 C22 C23 -17.0(6)
C20 C19 C22 C23 166.8(4)
C18 C19 C22 C25 -138.2(4)
C20 C19 C22 C25 45.6(6)
C18 C19 C22 C24 102.3(4)
C20 C19 C22 C24 -74.0(5)
C7 C6 N2 C10 3.7(5)
C5 C6 N2 C10 -178.5(3)
C7 C6 N2 Cu1 -173.1(3)
C5 C6 N2 Cu1 4.6(4)
N1 Cu1 N2 C6 -3.2(3)
N3 Cu1 N2 C6 -173.7(3)
Cl1 Cu1 N2 C6 -86.8(4)
Cl2 Cu1 N2 C6 90.7(3)
N1 Cu1 N2 C10 179.8(3)
N3 Cu1 N2 C10 9.4(3)
Cl1 Cu1 N2 C10 96.2(3)
Cl2 Cu1 N2 C10 -86.2(3)
C7 C8 C16 C21 175.6(4)
C9 C8 C16 C21 -4.4(6)
C7 C8 C16 C17 -3.8(6)
C9 C8 C16 C17 176.3(4)
C6 N2 C10 C9 -4.8(5)
Cu1 N2 C10 C9 172.1(3)
C6 N2 C10 C11 174.1(3)
Cu1 N2 C10 C11 -9.0(4)
C21 C16 C17 C18 -1.4(6)
C8 C16 C17 C18 178.0(4)
C18 C19 C20 C21 -1.3(7)
C22 C19 C20 C21 175.2(4)
C15 N3 C11 C12 0.7(5)
Cu1 N3 C11 C12 -176.1(3)
C15 N3 C11 C10 -177.8(3)
Cu1 N3 C11 C10 5.3(4)
C13 C12 C11 N3 -0.8(6)
C13 C12 C11 C10 177.6(4)
N2 C10 C11 N3 1.9(5)
C9 C10 C11 N3 -179.2(4)
N2 C10 C11 C12 -176.6(3)
C9 C10 C11 C12 2.2(6)
C20 C19 C18 C17 0.8(6)
C22 C19 C18 C17 -175.7(4)
C16 C17 C18 C19 0.6(6)
N2 C10 C9 C8 1.6(6)
C11 C10 C9 C8 -177.1(3)
C7 C8 C9 C10 2.5(5)
C16 C8 C9 C10 -177.6(3)
N2 C6 C7 C8 0.5(5)
C5 C6 C7 C8 -176.9(3)
C9 C8 C7 C6 -3.5(5)
C16 C8 C7 C6 176.5(3)
C1 N1 C5 C4 4.1(6)
Cu1 N1 C5 C4 -178.8(3)
C1 N1 C5 C6 -176.0(3)
Cu1 N1 C5 C6 1.1(4)
C3 C4 C5 N1 -3.3(6)
C3 C4 C5 C6 176.8(4)
N2 C6 C5 N1 -3.5(5)
C7 C6 C5 N1 174.1(4)
N2 C6 C5 C4 176.4(3)
C7 C6 C5 C4 -6.0(6)
C5 N1 C1 C2 -1.3(6)
Cu1 N1 C1 C2 -178.0(3)
C3 C2 C1 N1 -2.2(7)
C11 N3 C15 C14 -0.6(6)
Cu1 N3 C15 C14 175.8(3)
C13 C14 C15 N3 0.6(6)
C1 C2 C3 C4 2.9(7)
C5 C4 C3 C2 -0.3(6)
C15 C14 C13 C12 -0.7(6)
C11 C12 C13 C14 0.8(6)
C19 C20 C21 C16 0.5(8)
C17 C16 C21 C20 0.9(7)
C8 C16 C21 C20 -178.5(4)
